data_4508190
loop_
_publ_author_name
'Skobridis, Konstantinos'
'Theodorou, Vassiliki'
'Seichter, Wilhelm'
'Weber, Edwin'

_publ_section_title
;
 Host Polymorphs and Crystalline Host--Guest Complexes of
 3,3&#x2032;-Bis(9-hydroxy-9-fluorenyl)biphenyl
;
_journal_issue 9
_journal_name_full 'Crystal Growth &amp; Design'
_journal_page_first 3985
_journal_paper_doi 10.1021/cg400707s
_journal_volume 13
_journal_year 2013
_chemical_formula_moiety 'C38 H26 O2, 2(C4 H11 N)'
_chemical_formula_sum 'C46 H48 N2 O2'
_chemical_formula_weight 660.86
_chemical_name_systematic
; 
 ? 
;
_space_group_IT_number 14
_symmetry_cell_setting monoclinic
_symmetry_space_group_name_Hall '-P 2yn'
_symmetry_space_group_name_H-M 'P 1 21/n 1'
_atom_sites_solution_hydrogens geom
_atom_sites_solution_primary direct
_atom_sites_solution_secondary difmap
_audit_creation_method SHELXL-97
_cell_angle_alpha 90.00
_cell_angle_beta 90.072(4)
_cell_angle_gamma 90.00
_cell_formula_units_Z 2
_cell_length_a 11.8726(9)
_cell_length_b 13.1383(11)
_cell_length_c 12.2294(10)
_cell_measurement_reflns_used 9986
_cell_measurement_temperature 100(2)
_cell_measurement_theta_max 29.10
_cell_measurement_theta_min 2.39
_cell_volume 1907.6(3)
_computing_cell_refinement 'SAINT-NT (Sheldrick, 2008)'
_computing_data_collection 'Kappa APEX 2 (Bruker-AXS)'
_computing_data_reduction SAINT
_computing_molecular_graphics 'ORTEP-3 (Farrugia)'
_computing_publication_material SHELXTL
_computing_structure_refinement 'SHELXL-97 (Sheldrick, 2008)'
_computing_structure_solution 'SHELXS-97 (Sheldrick, 2008)'
_diffrn_ambient_temperature 100(2)
_diffrn_measured_fraction_theta_full 0.993
_diffrn_measured_fraction_theta_max 0.993
_diffrn_measurement_device_type 'CCD area detector'
_diffrn_measurement_method 'phi and omega scans'
_diffrn_radiation_monochromator graphite
_diffrn_radiation_source 'fine-focus sealed tube'
_diffrn_radiation_type MoK\a
_diffrn_radiation_wavelength 0.71073
_diffrn_reflns_av_R_equivalents 0.0290
_diffrn_reflns_av_sigmaI/netI 0.0194
_diffrn_reflns_limit_h_max 13
_diffrn_reflns_limit_h_min -15
_diffrn_reflns_limit_k_max 17
_diffrn_reflns_limit_k_min -17
_diffrn_reflns_limit_l_max 15
_diffrn_reflns_limit_l_min -15
_diffrn_reflns_number 33602
_diffrn_reflns_theta_full 27.60
_diffrn_reflns_theta_max 27.60
_diffrn_reflns_theta_min 2.28
_exptl_absorpt_coefficient_mu 0.070
_exptl_absorpt_correction_type none
_exptl_crystal_colour colourless
_exptl_crystal_density_diffrn 1.151
_exptl_crystal_density_method 'not measured'
_exptl_crystal_description prism
_exptl_crystal_F_000 708
_exptl_crystal_size_max 0.20
_exptl_crystal_size_mid 0.18
_exptl_crystal_size_min 0.14
_refine_diff_density_max 0.321
_refine_diff_density_min -0.212
_refine_diff_density_rms 0.037
_refine_ls_extinction_method none
_refine_ls_goodness_of_fit_ref 1.021
_refine_ls_hydrogen_treatment mixed
_refine_ls_matrix_type full
_refine_ls_number_parameters 233
_refine_ls_number_reflns 4385
_refine_ls_number_restraints 0
_refine_ls_restrained_S_all 1.021
_refine_ls_R_factor_all 0.0449
_refine_ls_R_factor_gt 0.0369
_refine_ls_shift/su_max 0.000
_refine_ls_shift/su_mean 0.000
_refine_ls_structure_factor_coef Fsqd
_refine_ls_weighting_details 'calc w=1/[\s^2^(Fo^2^)+(0.0476P)^2^+0.6014P] where P=(Fo^2^+2Fc^2^)/3'
_refine_ls_weighting_scheme calc
_refine_ls_wR_factor_gt 0.0920
_refine_ls_wR_factor_ref 0.0982
_reflns_number_gt 3756
_reflns_number_total 4385
_reflns_threshold_expression >2sigma(I)
_cod_data_source_file cg400707s_si_008.cif
_cod_data_source_block skob112afin
_cod_original_sg_symbol_H-M 'P 21/n'
_cod_database_code 4508190

loop_
_symmetry_equiv_pos_as_xyz
'x, y, z'
'-x+1/2, y+1/2, -z+1/2'
'-x, -y, -z'
'x-1/2, -y-1/2, z-1/2'

loop_
_atom_site_label
_atom_site_type_symbol
_atom_site_fract_x
_atom_site_fract_y
_atom_site_fract_z
_atom_site_U_iso_or_equiv
_atom_site_adp_type
_atom_site_occupancy
_atom_site_symmetry_multiplicity
_atom_site_calc_flag
_atom_site_refinement_flags
O1 O 0.86458(6) 0.06860(6) 0.42540(6) 0.01884(17) Uani 1 1 d .
H1 H 0.9342 0.0752 0.4155 0.028 Uiso 1 1 calc R
C1 C 0.82962(8) 0.25000(8) 0.39387(9) 0.0173(2) Uani 1 1 d .
C2 C 0.80564(9) 0.29697(9) 0.49236(9) 0.0225(2) Uani 1 1 d .
H2 H 0.7679 0.2611 0.5489 0.027 Uiso 1 1 calc R
C3 C 0.83798(10) 0.39798(9) 0.50690(10) 0.0263(3) Uani 1 1 d .
H3 H 0.8228 0.4312 0.5743 0.032 Uiso 1 1 calc R
C4 C 0.89226(10) 0.45066(9) 0.42362(10) 0.0264(3) Uani 1 1 d .
H4 H 0.9137 0.5195 0.4348 0.032 Uiso 1 1 calc R
C5 C 0.91557(9) 0.40411(8) 0.32441(10) 0.0228(2) Uani 1 1 d .
H5 H 0.9525 0.4404 0.2676 0.027 Uiso 1 1 calc R
C6 C 0.88378(8) 0.30317(8) 0.30979(9) 0.0179(2) Uani 1 1 d .
C7 C 0.89662(8) 0.23456(8) 0.21551(9) 0.0178(2) Uani 1 1 d .
C8 C 0.94585(9) 0.24985(9) 0.11388(9) 0.0239(2) Uani 1 1 d .
H8 H 0.9794 0.3133 0.0960 0.029 Uiso 1 1 calc R
C9 C 0.94508(10) 0.17048(10) 0.03896(9) 0.0267(3) Uani 1 1 d .
H9 H 0.9787 0.1798 -0.0308 0.032 Uiso 1 1 calc R
C10 C 0.89588(9) 0.07748(9) 0.06455(9) 0.0240(2) Uani 1 1 d .
H10 H 0.8949 0.0245 0.0118 0.029 Uiso 1 1 calc R
C11 C 0.84788(9) 0.06143(8) 0.16716(9) 0.0194(2) Uani 1 1 d .
H11 H 0.8150 -0.0023 0.1853 0.023 Uiso 1 1 calc R
C12 C 0.84922(8) 0.14020(8) 0.24179(8) 0.0163(2) Uani 1 1 d .
C13 C 0.80553(8) 0.14015(8) 0.35927(8) 0.0157(2) Uani 1 1 d .
C14 C 0.68001(8) 0.11750(8) 0.36602(8) 0.0154(2) Uani 1 1 d .
C15 C 0.60590(8) 0.16536(8) 0.29401(8) 0.0171(2) Uani 1 1 d .
H15 H 0.6338 0.2107 0.2399 0.021 Uiso 1 1 calc R
C16 C 0.49156(9) 0.14659(8) 0.30165(8) 0.0187(2) Uani 1 1 d .
H16 H 0.4410 0.1784 0.2520 0.022 Uiso 1 1 calc R
C17 C 0.45018(8) 0.08149(8) 0.38163(8) 0.0167(2) Uani 1 1 d .
H17 H 0.3715 0.0692 0.3858 0.020 Uiso 1 1 calc R
C18 C 0.52217(8) 0.03387(7) 0.45593(8) 0.0134(2) Uani 1 1 d .
C19 C 0.63791(8) 0.05266(8) 0.44559(8) 0.0156(2) Uani 1 1 d .
H19 H 0.6888 0.0201 0.4944 0.019 Uiso 1 1 calc R
N1A N 0.09660(7) 0.08403(7) 0.38691(7) 0.01868(19) Uani 1 1 d .
H1A H 0.1238(12) 0.0447(11) 0.4403(12) 0.028(4) Uiso 1 1 d .
C1A C 0.12965(11) 0.22667(10) 0.51300(11) 0.0333(3) Uani 1 1 d .
H1A3 H 0.0494 0.2306 0.5313 0.050 Uiso 1 1 calc R
H1A4 H 0.1633 0.2946 0.5183 0.050 Uiso 1 1 calc R
H1A5 H 0.1676 0.1806 0.5641 0.050 Uiso 1 1 calc R
C2A C 0.14291(9) 0.18694(9) 0.39769(10) 0.0232(2) Uani 1 1 d .
H2A1 H 0.1037 0.2331 0.3462 0.028 Uiso 1 1 calc R
H2A2 H 0.2238 0.1861 0.3781 0.028 Uiso 1 1 calc R
C3A C 0.12512(9) 0.03671(9) 0.28202(9) 0.0235(2) Uani 1 1 d .
H3A1 H 0.2075 0.0406 0.2705 0.028 Uiso 1 1 calc R
H3A2 H 0.0879 0.0745 0.2220 0.028 Uiso 1 1 calc R
C4A C 0.08820(12) -0.07360(10) 0.27879(11) 0.0347(3) Uani 1 1 d .
H4A1 H 0.1251 -0.1112 0.3381 0.052 Uiso 1 1 calc R
H4A2 H 0.1093 -0.1036 0.2084 0.052 Uiso 1 1 calc R
H4A3 H 0.0063 -0.0774 0.2878 0.052 Uiso 1 1 calc R

loop_
_atom_site_aniso_label
_atom_site_aniso_U_11
_atom_site_aniso_U_22
_atom_site_aniso_U_33
_atom_site_aniso_U_23
_atom_site_aniso_U_13
_atom_site_aniso_U_12
O1 0.0124(3) 0.0232(4) 0.0209(4) 0.0088(3) 0.0005(3) -0.0003(3)
C1 0.0131(5) 0.0194(5) 0.0193(5) 0.0022(4) -0.0029(4) -0.0004(4)
C2 0.0199(5) 0.0275(6) 0.0201(5) 0.0009(4) -0.0015(4) 0.0010(4)
C3 0.0260(6) 0.0278(6) 0.0251(6) -0.0061(5) -0.0070(5) 0.0050(5)
C4 0.0242(6) 0.0187(5) 0.0364(7) -0.0012(5) -0.0104(5) 0.0014(4)
C5 0.0193(5) 0.0194(5) 0.0296(6) 0.0057(4) -0.0039(4) -0.0006(4)
C6 0.0135(5) 0.0200(5) 0.0204(5) 0.0049(4) -0.0019(4) 0.0005(4)
C7 0.0139(5) 0.0205(5) 0.0190(5) 0.0056(4) -0.0011(4) 0.0005(4)
C8 0.0224(5) 0.0262(6) 0.0233(6) 0.0096(4) 0.0031(4) -0.0014(4)
C9 0.0247(6) 0.0380(7) 0.0173(5) 0.0060(5) 0.0046(4) 0.0016(5)
C10 0.0204(5) 0.0321(6) 0.0196(5) -0.0029(4) -0.0002(4) 0.0024(4)
C11 0.0143(5) 0.0225(5) 0.0212(5) 0.0017(4) -0.0009(4) -0.0007(4)
C12 0.0112(4) 0.0214(5) 0.0163(5) 0.0045(4) 0.0002(4) 0.0001(4)
C13 0.0138(5) 0.0185(5) 0.0149(5) 0.0039(4) 0.0002(4) -0.0007(4)
C14 0.0142(5) 0.0160(5) 0.0158(5) -0.0007(4) 0.0019(4) -0.0010(4)
C15 0.0175(5) 0.0174(5) 0.0165(5) 0.0032(4) 0.0024(4) -0.0001(4)
C16 0.0167(5) 0.0208(5) 0.0186(5) 0.0037(4) -0.0015(4) 0.0029(4)
C17 0.0120(4) 0.0191(5) 0.0189(5) 0.0007(4) 0.0013(4) 0.0003(4)
C18 0.0143(5) 0.0130(4) 0.0128(5) -0.0025(4) 0.0021(4) 0.0004(3)
C19 0.0144(5) 0.0177(5) 0.0148(5) 0.0012(4) -0.0001(4) 0.0008(4)
N1A 0.0172(4) 0.0215(5) 0.0173(4) 0.0025(4) -0.0005(3) 0.0006(3)
C1A 0.0277(6) 0.0336(7) 0.0386(7) -0.0115(6) -0.0027(5) -0.0001(5)
C2A 0.0163(5) 0.0232(6) 0.0302(6) 0.0022(4) -0.0004(4) 0.0005(4)
C3A 0.0197(5) 0.0315(6) 0.0192(5) -0.0003(4) -0.0012(4) 0.0024(4)
C4A 0.0445(8) 0.0301(7) 0.0294(7) -0.0044(5) -0.0086(6) 0.0054(5)

loop_
_atom_type_symbol
_atom_type_description
_atom_type_scat_dispersion_real
_atom_type_scat_dispersion_imag
_atom_type_scat_source
C C 0.0033 0.0016 'International Tables Vol C Tables 4.2.6.8 and 6.1.1.4'
H H 0.0000 0.0000 'International Tables Vol C Tables 4.2.6.8 and 6.1.1.4'
N N 0.0061 0.0033 'International Tables Vol C Tables 4.2.6.8 and 6.1.1.4'
O O 0.0106 0.0060 'International Tables Vol C Tables 4.2.6.8 and 6.1.1.4'

loop_
_geom_angle_atom_site_label_1
_geom_angle_atom_site_label_2
_geom_angle_atom_site_label_3
_geom_angle
_geom_angle_site_symmetry_3
C13 O1 H1 109.5 .
C2 C1 C6 120.80(10) .
C2 C1 C13 128.51(9) .
C6 C1 C13 110.68(9) .
C1 C2 C3 118.63(10) .
C1 C2 H2 120.7 .
C3 C2 H2 120.7 .
C4 C3 C2 120.58(11) .
C4 C3 H3 119.7 .
C2 C3 H3 119.7 .
C5 C4 C3 120.96(11) .
C5 C4 H4 119.5 .
C3 C4 H4 119.5 .
C4 C5 C6 118.60(10) .
C4 C5 H5 120.7 .
C6 C5 H5 120.7 .
C5 C6 C1 120.42(10) .
C5 C6 C7 131.04(10) .
C1 C6 C7 108.53(9) .
C8 C7 C12 120.24(10) .
C8 C7 C6 131.05(10) .
C12 C7 C6 108.71(9) .
C9 C8 C7 118.66(10) .
C9 C8 H8 120.7 .
C7 C8 H8 120.7 .
C8 C9 C10 120.93(10) .
C8 C9 H9 119.5 .
C10 C9 H9 119.5 .
C9 C10 C11 120.52(11) .
C9 C10 H10 119.7 .
C11 C10 H10 119.7 .
C12 C11 C10 118.50(10) .
C12 C11 H11 120.8 .
C10 C11 H11 120.8 .
C11 C12 C7 121.13(10) .
C11 C12 C13 128.16(9) .
C7 C12 C13 110.70(9) .
O1 C13 C14 108.75(8) .
O1 C13 C12 111.52(8) .
C14 C13 C12 112.62(8) .
O1 C13 C1 111.95(8) .
C14 C13 C1 110.60(8) .
C12 C13 C1 101.30(8) .
C19 C14 C15 119.51(9) .
C19 C14 C13 120.79(9) .
C15 C14 C13 119.66(9) .
C16 C15 C14 119.71(9) .
C16 C15 H15 120.1 .
C14 C15 H15 120.1 .
C15 C16 C17 120.35(9) .
C15 C16 H16 119.8 .
C17 C16 H16 119.8 .
C16 C17 C18 121.18(9) .
C16 C17 H17 119.4 .
C18 C17 H17 119.4 .
C17 C18 C19 117.52(9) .
C17 C18 C18 121.40(11) 3_656
C19 C18 C18 121.07(11) 3_656
C14 C19 C18 121.70(9) .
C14 C19 H19 119.1 .
C18 C19 H19 119.1 .
C3A N1A C2A 112.53(9) .
C3A N1A H1A 108.2(9) .
C2A N1A H1A 109.4(9) .
C2A C1A H1A3 109.5 .
C2A C1A H1A4 109.5 .
H1A3 C1A H1A4 109.5 .
C2A C1A H1A5 109.5 .
H1A3 C1A H1A5 109.5 .
H1A4 C1A H1A5 109.5 .
N1A C2A C1A 111.29(10) .
N1A C2A H2A1 109.4 .
C1A C2A H2A1 109.4 .
N1A C2A H2A2 109.4 .
C1A C2A H2A2 109.4 .
H2A1 C2A H2A2 108.0 .
N1A C3A C4A 111.20(10) .
N1A C3A H3A1 109.4 .
C4A C3A H3A1 109.4 .
N1A C3A H3A2 109.4 .
C4A C3A H3A2 109.4 .
H3A1 C3A H3A2 108.0 .
C3A C4A H4A1 109.5 .
C3A C4A H4A2 109.5 .
H4A1 C4A H4A2 109.5 .
C3A C4A H4A3 109.5 .
H4A1 C4A H4A3 109.5 .
H4A2 C4A H4A3 109.5 .

loop_
_geom_bond_atom_site_label_1
_geom_bond_atom_site_label_2
_geom_bond_distance
_geom_bond_site_symmetry_2
O1 C13 1.4240(12) .
O1 H1 0.8400 .
C1 C2 1.3833(15) .
C1 C6 1.4002(14) .
C1 C13 1.5308(14) .
C2 C3 1.3929(17) .
C2 H2 0.9500 .
C3 C4 1.3904(18) .
C3 H3 0.9500 .
C4 C5 1.3869(17) .
C4 H4 0.9500 .
C5 C6 1.3902(15) .
C5 H5 0.9500 .
C6 C7 1.4716(15) .
C7 C8 1.3887(15) .
C7 C12 1.3991(14) .
C8 C9 1.3882(17) .
C8 H8 0.9500 .
C9 C10 1.3901(17) .
C9 H9 0.9500 .
C10 C11 1.3949(15) .
C10 H10 0.9500 .
C11 C12 1.3799(15) .
C11 H11 0.9500 .
C12 C13 1.5281(14) .
C13 C14 1.5220(13) .
C14 C19 1.3870(14) .
C14 C15 1.3940(14) .
C15 C16 1.3831(14) .
C15 H15 0.9500 .
C16 C17 1.3895(14) .
C16 H16 0.9500 .
C17 C18 1.3948(14) .
C17 H17 0.9500 .
C18 C19 1.4021(13) .
C18 C18 1.4941(19) 3_656
C19 H19 0.9500 .
N1A C3A 1.4655(14) .
N1A C2A 1.4655(14) .
N1A H1A 0.893(15) .
C1A C2A 1.5120(17) .
C1A H1A3 0.9800 .
C1A H1A4 0.9800 .
C1A H1A5 0.9800 .
C2A H2A1 0.9900 .
C2A H2A2 0.9900 .
C3A C4A 1.5146(17) .
C3A H3A1 0.9900 .
C3A H3A2 0.9900 .
C4A H4A1 0.9800 .
C4A H4A2 0.9800 .
C4A H4A3 0.9800 .
